data_1529062
loop_
_publ_author_name
'Zhang, Zuolun'
'Edkins, Robert M.'
'Haehnel, Martin'
'Wehner, Marius'
'Eichhorn, Antonius'
'Mail\"ander, Lisa'
'Meier, Michael'
'Brand, Johannes'
'Brede, Franziska'
'M\"uller-Buschbaum, Klaus'
'Braunschweig, Holger'
'Marder, Todd B.'

_publ_section_title
;
 Taming the beast: fluoromesityl groups induce a dramatic stability
 enhancement in boroles
;
_journal_issue 10
_journal_name_full 'Chem. Sci.'
_journal_page_first 5922
_journal_paper_doi 10.1039/C5SC02205C
_journal_volume 6
_journal_year 2015
_chemical_formula_moiety 'C28 H18 B F9'
_chemical_formula_sum 'C28 H18 B F9'
_chemical_formula_weight 536.23
_space_group_crystal_system triclinic
_space_group_IT_number 2
_space_group_name_Hall '-P 1'
_space_group_name_H-M_alt 'P -1'
_symmetry_space_group_name_Hall '-P 1'
_symmetry_space_group_name_H-M 'P -1'
_atom_sites_solution_hydrogens geom
_atom_sites_solution_secondary iterative
_audit_creation_method SHELXL-2014/7
_audit_update_record
;
2015-03-02 deposited with the CCDC.
2015-07-10 downloaded from the CCDC.
;
_cell_angle_alpha 76.766(2)
_cell_angle_beta 74.775(2)
_cell_angle_gamma 75.510(2)
_cell_formula_units_Z 4
_cell_length_a 9.7736(5)
_cell_length_b 16.1049(8)
_cell_length_c 16.4046(8)
_cell_measurement_reflns_used 9539
_cell_measurement_temperature 100(2)
_cell_measurement_theta_max 57.396
_cell_measurement_theta_min 4.588
_cell_volume 2375.1(2)
_computing_cell_refinement 'Saint+ ver. V8.34A (Bruker AXS)'
_computing_data_collection 'APEX2 ver. 2014.9 (Bruker AXS)'
_computing_data_reduction 'Saint+ ver. V8.34A (Bruker AXS)'
_computing_molecular_graphics 'ShelXLe (Huebschle et all, 2011)'
_computing_publication_material 'SHELXL-2014/7 (Sheldrick, 2014)'
_computing_structure_refinement 'SHELXL-2014/7 (Sheldrick, 2014)'
_computing_structure_solution 'SHELXT (Sheldrick, 2012)'
_diffrn_ambient_temperature 100(2)
_diffrn_detector 'CCD area detector (Apex2)'
_diffrn_detector_area_resol_mean 8.333
_diffrn_measured_fraction_theta_full 0.999
_diffrn_measured_fraction_theta_max 0.999
_diffrn_measurement_device_type 'Bruker X8-APEX II'
_diffrn_measurement_method '\f and \w scans'
_diffrn_radiation_type MoK\a
_diffrn_radiation_wavelength 0.71073
_diffrn_reflns_av_R_equivalents 0.0222
_diffrn_reflns_av_unetI/netI 0.0099
_diffrn_reflns_laue_measured_fraction_full 0.999
_diffrn_reflns_laue_measured_fraction_max 0.999
_diffrn_reflns_limit_h_max 11
_diffrn_reflns_limit_h_min -11
_diffrn_reflns_limit_k_max 19
_diffrn_reflns_limit_k_min -19
_diffrn_reflns_limit_l_max 19
_diffrn_reflns_limit_l_min -19
_diffrn_reflns_number 107669
_diffrn_reflns_point_group_measured_fraction_full 0.999
_diffrn_reflns_point_group_measured_fraction_max 0.999
_diffrn_reflns_theta_full 25.049
_diffrn_reflns_theta_max 25.049
_diffrn_reflns_theta_min 1.307
_diffrn_source 'rotating-anode (Nonius FR-591)'
_exptl_absorpt_coefficient_mu 0.135
_exptl_absorpt_correction_T_max 0.7454
_exptl_absorpt_correction_T_min 0.7186
_exptl_absorpt_correction_type multi-scan
_exptl_absorpt_process_details SADABS-2012/1
_exptl_crystal_colour violet
_exptl_crystal_density_diffrn 1.500
_exptl_crystal_description block
_exptl_crystal_F_000 1088
_exptl_crystal_size_max 0.358
_exptl_crystal_size_mid 0.322
_exptl_crystal_size_min 0.317
_refine_diff_density_max 0.860
_refine_diff_density_min -0.552
_refine_diff_density_rms 0.047
_refine_ls_extinction_method none
_refine_ls_goodness_of_fit_ref 0.903
_refine_ls_hydrogen_treatment constr
_refine_ls_matrix_type full
_refine_ls_number_parameters 740
_refine_ls_number_reflns 8409
_refine_ls_number_restraints 114
_refine_ls_restrained_S_all 1.221
_refine_ls_R_factor_all 0.0485
_refine_ls_R_factor_gt 0.0429
_refine_ls_shift/su_max 0.000
_refine_ls_shift/su_mean 0.000
_refine_ls_structure_factor_coef Fsqd
_refine_ls_weighting_details 'w=1/[\s^2^(Fo^2^)+(0.0488P)^2^+3.2619P] where P=(Fo^2^+2Fc^2^)/3'
_refine_ls_weighting_scheme calc
_refine_ls_wR_factor_gt 0.1038
_refine_ls_wR_factor_ref 0.1103
_reflns_Friedel_coverage 0.000
_reflns_number_gt 7440
_reflns_number_total 8409
_reflns_threshold_expression 'I > 2\s(I)'
_cod_data_source_file c5sc02205c2.cif
_cod_data_source_block MaHa056_multiscan
_cod_depositor_comments
;
Adding full bibliography for 1529061--1529063.cif.

2019-08-06
Z value and formula fixed to values more according to usual
chemical conventions.                 miguel
;
_cod_original_formula_sum 'C56 H36 B2 F18'
_cod_original_formula_weight 1072.47
_cod_original_formula_moiety 'C56 H36 B2 F18'
_cod_original_formula_units_Z 2
_cod_database_code 1529062
_shelx_shelxl_version_number 2014/7
_shelx_space_group_comment
;
The symmetry employed for this shelxl refinement is uniquely defined
by the following loop, which should always be used as a source of
symmetry information in preference to the above space-group names.
They are only intended as comments.
;
_shelx_estimated_absorpt_t_min 0.953
_shelx_estimated_absorpt_t_max 0.958

loop_
_space_group_symop_operation_xyz
'x, y, z'
'-x, -y, -z'

loop_
_atom_site_label
_atom_site_type_symbol
_atom_site_fract_x
_atom_site_fract_y
_atom_site_fract_z
_atom_site_U_iso_or_equiv
_atom_site_adp_type
_atom_site_occupancy
_atom_site_site_symmetry_order
_atom_site_calc_flag
_atom_site_refinement_flags_posn
_atom_site_refinement_flags_adp
_atom_site_refinement_flags_occupancy
_atom_site_disorder_assembly
_atom_site_disorder_group
B1 B 0.5041(2) 0.75459(13) 0.00004(12) 0.0187(4) Uani 1 1 d . . . . .
C1 C 0.60446(19) 0.82393(11) -0.01961(11) 0.0195(4) Uani 1 1 d . . . . .
C2 C 0.55558(19) 0.88424(11) -0.08324(11) 0.0195(4) Uani 1 1 d . . . . .
C3 C 0.43889(19) 0.86141(11) -0.11140(11) 0.0194(4) Uani 1 1 d . . . . .
C4 C 0.40292(18) 0.78529(11) -0.06753(11) 0.0190(4) Uani 1 1 d . . . . .
C5 C 0.50185(18) 0.67294(11) 0.07592(11) 0.0175(3) Uani 1 1 d . . . . .
C6 C 0.41431(19) 0.67729(11) 0.15823(11) 0.0200(4) Uani 1 1 d . . . . .
C7 C 0.4144(2) 0.60583(13) 0.22406(12) 0.0308(4) Uani 1 1 d . . . . .
H7 H 0.3533 0.6111 0.2790 0.037 Uiso 1 1 calc R U . . .
C8 C 0.5039(3) 0.52677(13) 0.20944(13) 0.0382(5) Uani 1 1 d . . . . .
C9 C 0.5931(2) 0.51938(12) 0.12968(12) 0.0298(4) Uani 1 1 d . . . . .
H9 H 0.6556 0.4655 0.1195 0.036 Uiso 1 1 calc R U . . .
C10 C 0.59055(19) 0.59149(11) 0.06468(11) 0.0204(4) Uani 1 1 d . . . . .
C11 C 0.3161(2) 0.76068(12) 0.17965(11) 0.0230(4) Uani 1 1 d . . . . .
C13 C 0.6882(2) 0.57851(11) -0.02023(12) 0.0235(4) Uani 1 1 d . . . . .
C14 C 0.72223(19) 0.82746(11) 0.01905(12) 0.0216(4) Uani 1 1 d . . . . .
C15 C 0.8269(2) 0.87670(13) -0.02692(13) 0.0284(4) Uani 1 1 d . . . . .
H15 H 0.8239 0.9048 -0.0842 0.034 Uiso 1 1 calc R U . . .
C16 C 0.9342(2) 0.88520(14) 0.00948(14) 0.0341(5) Uani 1 1 d . . . . .
H16 H 1.0031 0.9194 -0.0227 0.041 Uiso 1 1 calc R U . . .
C17 C 0.9414(2) 0.84416(13) 0.09224(15) 0.0339(5) Uani 1 1 d . . . . .
H17 H 1.0137 0.8511 0.1176 0.041 Uiso 1 1 calc R U . . .
C18 C 0.8424(2) 0.79266(13) 0.13821(14) 0.0308(4) Uani 1 1 d . . . . .
H18 H 0.8483 0.7632 0.1948 0.037 Uiso 1 1 calc R U . . .
C19 C 0.7344(2) 0.78397(11) 0.10174(12) 0.0250(4) Uani 1 1 d . . . . .
H19 H 0.6680 0.7479 0.1335 0.030 Uiso 1 1 calc R U . . .
C20 C 0.5785(2) 0.97265(12) -0.13175(12) 0.0267(4) Uani 1 1 d . . . . .
H20A H 0.6630 0.9679 -0.1807 0.032 Uiso 1 1 calc R U . . .
H20B H 0.5929 1.0081 -0.0939 0.032 Uiso 1 1 calc R U . . .
C21 C 0.4363(2) 1.01202(12) -0.16308(13) 0.0322(5) Uani 1 1 d . . . . .
H21A H 0.3625 1.0418 -0.1192 0.039 Uiso 1 1 calc R U . . .
H21B H 0.4532 1.0546 -0.2169 0.039 Uiso 1 1 calc R U . . .
C22 C 0.3867(2) 0.93440(12) -0.17820(12) 0.0259(4) Uani 1 1 d . . . . .
H22A H 0.2800 0.9456 -0.1698 0.031 Uiso 1 1 calc R U . . .
H22B H 0.4316 0.9216 -0.2367 0.031 Uiso 1 1 calc R U . . .
C23 C 0.29080(19) 0.74730(11) -0.08146(11) 0.0200(4) Uani 1 1 d . . . . .
C24 C 0.2552(2) 0.76600(13) -0.16215(12) 0.0254(4) Uani 1 1 d . . . . .
H24 H 0.3083 0.8006 -0.2086 0.030 Uiso 1 1 calc R U . . .
C25 C 0.1443(2) 0.73511(14) -0.17537(12) 0.0302(4) Uani 1 1 d . . . . .
H25 H 0.1216 0.7489 -0.2304 0.036 Uiso 1 1 calc R U . . .
C26 C 0.0662(2) 0.68403(13) -0.10851(13) 0.0289(4) Uani 1 1 d . . . . .
H26 H -0.0111 0.6636 -0.1173 0.035 Uiso 1 1 calc R U . . .
C27 C 0.1016(2) 0.66310(12) -0.02912(12) 0.0251(4) Uani 1 1 d . . . . .
H27 H 0.0492 0.6275 0.0166 0.030 Uiso 1 1 calc R U . . .
C28 C 0.21309(19) 0.69371(11) -0.01578(11) 0.0216(4) Uani 1 1 d . . . . .
H28 H 0.2371 0.6780 0.0390 0.026 Uiso 1 1 calc R U . . .
F1 F 0.30658(12) 0.82292(7) 0.11061(7) 0.0286(3) Uani 1 1 d . . . . .
F2 F 0.35868(17) 0.79265(9) 0.23437(10) 0.0558(4) Uani 1 1 d . . . . .
F3 F 0.18103(13) 0.75042(8) 0.21709(8) 0.0430(3) Uani 1 1 d . . . . .
C12 C 0.5049(4) 0.44968(18) 0.27960(18) 0.0710(11) Uani 1 1 d D . . . .
F22A F 0.6091(5) 0.4228(3) 0.3089(3) 0.0961(13) Uani 0.7 1 d D U P A 3
F23A F 0.3788(3) 0.45497(15) 0.33881(15) 0.0826(10) Uani 0.7 1 d D U P A 3
F21A F 0.4856(3) 0.37734(11) 0.24891(13) 0.0566(6) Uani 0.7 1 d D U P A 3
F21B F 0.4221(10) 0.4174(6) 0.3136(6) 0.102(3) Uani 0.3 1 d D U P A 4
F22B F 0.6525(7) 0.4028(4) 0.2782(4) 0.0537(18) Uani 0.3 1 d D U P A 4
F23B F 0.5380(6) 0.4829(3) 0.3576(3) 0.0616(14) Uani 0.3 1 d D U P A 4
F7 F 0.68180(13) 0.65239(7) -0.07876(7) 0.0331(3) Uani 1 1 d . . . . .
F8 F 0.82702(12) 0.55129(8) -0.01516(8) 0.0372(3) Uani 1 1 d . . . . .
F9 F 0.65677(14) 0.51940(8) -0.05362(8) 0.0401(3) Uani 1 1 d . . . . .
B2 B 0.0237(2) 0.21553(12) 0.50284(12) 0.0173(4) Uani 1 1 d . . . . .
C29 C 0.12625(18) 0.18706(11) 0.56947(11) 0.0181(3) Uani 1 1 d . . . . .
C30 C 0.07777(18) 0.11804(11) 0.62321(11) 0.0186(4) Uani 1 1 d . . . . .
C31 C -0.04084(18) 0.09428(11) 0.59804(11) 0.0179(3) Uani 1 1 d . . . . .
C32 C -0.07726(18) 0.14600(11) 0.52606(11) 0.0175(3) Uani 1 1 d . . . . .
C33 C 0.01777(17) 0.29987(11) 0.42994(11) 0.0162(3) Uani 1 1 d . . . . .
C34 C 0.09981(18) 0.29946(11) 0.34582(11) 0.0180(3) Uani 1 1 d . . . . .
C35 C 0.0937(2) 0.37293(12) 0.28189(11) 0.0233(4) Uani 1 1 d . . . . .
H35 H 0.1517 0.3700 0.2258 0.028 Uiso 1 1 calc R U . . .
C36 C 0.0027(2) 0.45032(12) 0.30032(12) 0.0254(4) Uani 1 1 d . . . . .
C37 C -0.07981(19) 0.45436(11) 0.38245(11) 0.0219(4) Uani 1 1 d . . . . .
H37 H -0.1421 0.5074 0.3956 0.026 Uiso 1 1 calc R U . . .
C38 C -0.07106(18) 0.38053(11) 0.44543(11) 0.0176(3) Uani 1 1 d . . . . .
C39 C 0.20050(19) 0.21808(11) 0.32064(11) 0.0211(4) Uani 1 1 d . . . . .
C40 C -0.0074(3) 0.52991(13) 0.23192(13) 0.0397(6) Uani 1 1 d D . . . .
C41 C -0.16037(19) 0.39201(11) 0.53299(11) 0.0219(4) Uani 1 1 d . . . . .
C42 C 0.24554(19) 0.22362(11) 0.57650(11) 0.0196(4) Uani 1 1 d . . . . .
C43 C 0.25859(19) 0.30973(12) 0.54059(12) 0.0230(4) Uani 1 1 d . . . . .
H43 H 0.1903 0.3458 0.5089 0.028 Uiso 1 1 calc R U . . .
C44 C 0.3697(2) 0.34321(12) 0.55062(13) 0.0273(4) Uani 1 1 d . . . . .
H44 H 0.3765 0.4019 0.5261 0.033 Uiso 1 1 calc R U . . .
C45 C 0.4706(2) 0.29173(13) 0.59613(12) 0.0289(4) Uani 1 1 d . . . . .
H45 H 0.5445 0.3154 0.6046 0.035 Uiso 1 1 calc R U . . .
C46 C 0.4633(2) 0.20528(13) 0.62929(12) 0.0281(4) Uani 1 1 d . . . . .
H46 H 0.5344 0.1690 0.6588 0.034 Uiso 1 1 calc R U . . .
C47 C 0.3528(2) 0.17190(12) 0.61951(11) 0.0241(4) Uani 1 1 d . . . . .
H47 H 0.3492 0.1125 0.6424 0.029 Uiso 1 1 calc R U . . .
C48 C 0.1063(2) 0.05875(11) 0.70460(11) 0.0219(4) Uani 1 1 d . . . . .
H48A H 0.1217 0.0915 0.7445 0.026 Uiso 1 1 calc R U . . .
H48B H 0.1922 0.0118 0.6926 0.026 Uiso 1 1 calc R U . . .
C49 C -0.0326(2) 0.02138(12) 0.74190(11) 0.0242(4) Uani 1 1 d . . . . .
H49A H -0.1049 0.0590 0.7798 0.029 Uiso 1 1 calc R U . . .
H49B H -0.0105 -0.0380 0.7753 0.029 Uiso 1 1 calc R U . . .
C50 C -0.0899(2) 0.01946(11) 0.66317(11) 0.0219(4) Uani 1 1 d . . . . .
H50A H -0.0479 -0.0363 0.6420 0.026 Uiso 1 1 calc R U . . .
H50B H -0.1968 0.0278 0.6773 0.026 Uiso 1 1 calc R U . . .
C51 C -0.18901(18) 0.13681(11) 0.48574(10) 0.0174(3) Uani 1 1 d . . . . .
C52 C -0.26115(19) 0.20696(11) 0.43412(11) 0.0209(4) Uani 1 1 d . . . . .
H52 H -0.2339 0.2619 0.4219 0.025 Uiso 1 1 calc R U . . .
C53 C -0.3716(2) 0.19739(12) 0.40061(11) 0.0238(4) Uani 1 1 d . . . . .
H53 H -0.4200 0.2459 0.3664 0.029 Uiso 1 1 calc R U . . .
C54 C -0.41193(19) 0.11758(12) 0.41662(11) 0.0232(4) Uani 1 1 d . . . . .
H54 H -0.4888 0.1115 0.3945 0.028 Uiso 1 1 calc R U . . .
C55 C -0.33895(19) 0.04672(12) 0.46533(12) 0.0229(4) Uani 1 1 d . . . . .
H55 H -0.3645 -0.0085 0.4755 0.027 Uiso 1 1 calc R U . . .
C56 C -0.22919(18) 0.05603(11) 0.49911(11) 0.0199(4) Uani 1 1 d . . . . .
H56 H -0.1799 0.0068 0.5321 0.024 Uiso 1 1 calc R U . . .
F10 F 0.20618(12) 0.15219(7) 0.38749(7) 0.0282(3) Uani 1 1 d . . . . .
F11 F 0.16138(15) 0.18951(8) 0.26182(8) 0.0429(3) Uani 1 1 d . . . . .
F12 F 0.33602(12) 0.22906(7) 0.28786(9) 0.0404(3) Uani 1 1 d . . . . .
F15A F -0.0524(5) 0.60245(18) 0.2653(2) 0.0753(11) Uani 0.55 1 d D U P B 1
F13A F -0.0754(5) 0.5283(4) 0.1770(3) 0.0837(17) Uani 0.55 1 d D U P B 1
F14A F 0.1306(4) 0.5418(2) 0.1880(2) 0.0591(11) Uani 0.55 1 d D U P B 1
F15B F -0.1366(4) 0.5860(2) 0.2494(2) 0.0616(11) Uani 0.45 1 d D U P B 2
F13B F -0.0185(6) 0.5103(3) 0.1587(3) 0.0520(12) Uani 0.45 1 d D U P B 2
F14B F 0.0914(6) 0.5686(3) 0.2140(4) 0.0768(17) Uani 0.45 1 d D U P B 2
F16 F -0.16194(12) 0.31697(7) 0.58832(7) 0.0311(3) Uani 1 1 d . . . . .
F17 F -0.29880(12) 0.42855(7) 0.53149(7) 0.0352(3) Uani 1 1 d . . . . .
F18 F -0.11342(15) 0.44409(9) 0.56747(8) 0.0443(3) Uani 1 1 d . . . . .

loop_
_atom_site_aniso_label
_atom_site_aniso_U_11
_atom_site_aniso_U_22
_atom_site_aniso_U_33
_atom_site_aniso_U_23
_atom_site_aniso_U_13
_atom_site_aniso_U_12
B1 0.0186(9) 0.0181(9) 0.0188(9) -0.0047(8) -0.0032(8) -0.0021(8)
C1 0.0215(9) 0.0170(8) 0.0191(8) -0.0023(7) -0.0037(7) -0.0040(7)
C2 0.0214(9) 0.0177(8) 0.0180(8) -0.0039(7) -0.0007(7) -0.0042(7)
C3 0.0211(9) 0.0198(9) 0.0153(8) -0.0025(7) -0.0037(7) -0.0011(7)
C4 0.0202(9) 0.0191(8) 0.0162(8) -0.0023(7) -0.0038(7) -0.0021(7)
C5 0.0181(8) 0.0189(8) 0.0177(8) -0.0021(7) -0.0069(7) -0.0056(7)
C6 0.0209(9) 0.0193(9) 0.0186(8) -0.0022(7) -0.0051(7) -0.0022(7)
C7 0.0369(11) 0.0277(10) 0.0179(9) -0.0003(8) 0.0027(8) -0.0008(8)
C8 0.0492(13) 0.0229(10) 0.0256(10) 0.0035(8) 0.0042(9) 0.0032(9)
C9 0.0359(11) 0.0177(9) 0.0261(10) -0.0012(8) 0.0010(8) 0.0017(8)
C10 0.0211(9) 0.0183(9) 0.0209(9) -0.0025(7) -0.0030(7) -0.0050(7)
C11 0.0254(9) 0.0246(9) 0.0168(8) -0.0033(7) -0.0065(7) 0.0005(7)
C13 0.0261(9) 0.0177(9) 0.0236(9) -0.0022(7) -0.0014(7) -0.0042(7)
C14 0.0210(9) 0.0172(8) 0.0276(9) -0.0073(7) -0.0061(7) -0.0014(7)
C15 0.0240(10) 0.0300(10) 0.0315(10) -0.0067(8) -0.0037(8) -0.0071(8)
C16 0.0229(10) 0.0372(11) 0.0462(13) -0.0149(10) -0.0043(9) -0.0096(9)
C17 0.0215(10) 0.0339(11) 0.0534(13) -0.0209(10) -0.0164(9) 0.0025(8)
C18 0.0325(11) 0.0241(10) 0.0392(11) -0.0088(8) -0.0204(9) 0.0047(8)
C19 0.0271(10) 0.0170(9) 0.0326(10) -0.0033(7) -0.0125(8) -0.0018(7)
C20 0.0347(11) 0.0196(9) 0.0240(9) 0.0018(7) -0.0046(8) -0.0093(8)
C21 0.0437(12) 0.0191(9) 0.0310(11) 0.0045(8) -0.0133(9) -0.0040(8)
C22 0.0324(10) 0.0210(9) 0.0218(9) 0.0019(7) -0.0095(8) -0.0023(8)
C23 0.0199(9) 0.0191(8) 0.0206(9) -0.0045(7) -0.0058(7) -0.0007(7)
C24 0.0248(9) 0.0307(10) 0.0205(9) -0.0032(8) -0.0050(7) -0.0066(8)
C25 0.0293(10) 0.0419(12) 0.0232(10) -0.0056(8) -0.0104(8) -0.0089(9)
C26 0.0241(10) 0.0344(11) 0.0329(11) -0.0092(9) -0.0088(8) -0.0087(8)
C27 0.0240(9) 0.0232(9) 0.0272(10) -0.0035(7) -0.0027(8) -0.0071(7)
C28 0.0246(9) 0.0193(9) 0.0210(9) -0.0028(7) -0.0075(7) -0.0027(7)
F1 0.0336(6) 0.0189(5) 0.0240(5) 0.0010(4) -0.0016(5) 0.0022(4)
F2 0.0693(10) 0.0467(8) 0.0643(9) -0.0382(7) -0.0475(8) 0.0256(7)
F3 0.0285(6) 0.0347(7) 0.0429(7) 0.0051(5) 0.0095(5) 0.0054(5)
C12 0.085(2) 0.0408(16) 0.0392(15) 0.0117(12) 0.0205(16) 0.0217(15)
F22A 0.129(3) 0.082(2) 0.081(2) 0.039(2) -0.062(2) -0.036(2)
F23A 0.120(2) 0.0288(11) 0.0417(12) 0.0138(9) 0.0425(13) 0.0075(12)
F21A 0.0862(15) 0.0200(9) 0.0485(11) 0.0077(8) 0.0010(11) -0.0125(9)
F21B 0.108(4) 0.094(4) 0.100(4) 0.005(3) -0.026(3) -0.032(3)
F22B 0.067(3) 0.031(2) 0.025(2) 0.0142(19) 0.005(2) 0.025(2)
F23B 0.089(3) 0.045(2) 0.0244(19) 0.0120(18) -0.009(2) 0.014(2)
F7 0.0409(7) 0.0244(6) 0.0206(5) 0.0023(4) 0.0042(5) 0.0004(5)
F8 0.0228(6) 0.0396(7) 0.0372(7) -0.0013(5) 0.0034(5) -0.0001(5)
F9 0.0529(8) 0.0392(7) 0.0318(6) -0.0181(5) 0.0043(6) -0.0191(6)
B2 0.0174(9) 0.0168(9) 0.0161(9) -0.0032(7) -0.0014(7) -0.0026(7)
C29 0.0195(8) 0.0164(8) 0.0175(8) -0.0015(7) -0.0046(7) -0.0027(7)
C30 0.0191(8) 0.0176(8) 0.0185(8) -0.0028(7) -0.0048(7) -0.0020(7)
C31 0.0177(8) 0.0156(8) 0.0190(8) -0.0023(7) -0.0022(7) -0.0033(7)
C32 0.0178(8) 0.0153(8) 0.0177(8) -0.0010(6) -0.0028(7) -0.0033(6)
C33 0.0156(8) 0.0171(8) 0.0179(8) -0.0016(7) -0.0052(6) -0.0064(6)
C34 0.0190(8) 0.0174(8) 0.0182(8) -0.0018(7) -0.0048(7) -0.0052(7)
C35 0.0288(10) 0.0211(9) 0.0166(8) -0.0014(7) -0.0008(7) -0.0051(7)
C36 0.0333(10) 0.0186(9) 0.0199(9) 0.0001(7) -0.0028(8) -0.0036(8)
C37 0.0242(9) 0.0157(8) 0.0234(9) -0.0026(7) -0.0035(7) -0.0024(7)
C38 0.0177(8) 0.0170(8) 0.0186(8) -0.0018(7) -0.0037(7) -0.0059(7)
C39 0.0233(9) 0.0194(9) 0.0183(8) -0.0005(7) -0.0035(7) -0.0036(7)
C40 0.0558(15) 0.0224(10) 0.0263(11) 0.0020(8) 0.0023(10) 0.0008(10)
C41 0.0237(9) 0.0169(8) 0.0231(9) -0.0033(7) -0.0012(7) -0.0052(7)
C42 0.0208(9) 0.0219(9) 0.0167(8) -0.0033(7) -0.0031(7) -0.0065(7)
C43 0.0205(9) 0.0208(9) 0.0266(9) -0.0019(7) -0.0049(7) -0.0043(7)
C44 0.0257(10) 0.0222(9) 0.0337(10) -0.0044(8) -0.0027(8) -0.0088(8)
C45 0.0252(10) 0.0378(11) 0.0294(10) -0.0077(8) -0.0050(8) -0.0160(8)
C46 0.0259(10) 0.0365(11) 0.0241(9) 0.0004(8) -0.0110(8) -0.0097(8)
C47 0.0273(10) 0.0251(9) 0.0212(9) 0.0016(7) -0.0082(7) -0.0097(8)
C48 0.0262(9) 0.0206(9) 0.0181(9) 0.0016(7) -0.0075(7) -0.0053(7)
C49 0.0292(10) 0.0218(9) 0.0191(9) 0.0029(7) -0.0052(7) -0.0067(8)
C50 0.0236(9) 0.0192(9) 0.0208(9) 0.0030(7) -0.0043(7) -0.0073(7)
C51 0.0163(8) 0.0189(8) 0.0157(8) -0.0023(7) -0.0009(6) -0.0046(7)
C52 0.0250(9) 0.0179(8) 0.0195(9) 0.0004(7) -0.0058(7) -0.0064(7)
C53 0.0251(9) 0.0241(9) 0.0218(9) 0.0001(7) -0.0096(7) -0.0035(7)
C54 0.0208(9) 0.0296(10) 0.0220(9) -0.0047(7) -0.0069(7) -0.0077(7)
C55 0.0226(9) 0.0212(9) 0.0257(9) -0.0043(7) -0.0031(7) -0.0083(7)
C56 0.0192(8) 0.0176(8) 0.0213(9) -0.0016(7) -0.0042(7) -0.0025(7)
F10 0.0340(6) 0.0170(5) 0.0254(6) 0.0008(4) -0.0023(5) 0.0013(4)
F11 0.0596(8) 0.0332(7) 0.0413(7) -0.0220(6) -0.0275(6) 0.0127(6)
F12 0.0232(6) 0.0273(6) 0.0556(8) -0.0015(6) 0.0098(5) -0.0022(5)
F15A 0.129(3) 0.0195(13) 0.0408(15) 0.0051(11) 0.0125(18) 0.0090(17)
F13A 0.085(3) 0.083(3) 0.077(3) 0.045(2) -0.049(2) -0.026(2)
F14A 0.0634(19) 0.0343(17) 0.0476(18) 0.0212(14) 0.0157(14) -0.0073(14)
F15B 0.063(2) 0.0363(18) 0.0427(19) 0.0185(14) 0.0078(16) 0.0230(16)
F13B 0.087(3) 0.0327(17) 0.0222(16) 0.0064(13) -0.0132(18) 0.0038(19)
F14B 0.088(3) 0.057(3) 0.088(3) 0.026(2) -0.030(3) -0.043(2)
F16 0.0385(6) 0.0238(6) 0.0184(5) 0.0027(4) 0.0034(5) 0.0001(5)
F17 0.0233(6) 0.0314(6) 0.0351(6) 0.0027(5) 0.0060(5) 0.0022(5)
F18 0.0551(8) 0.0548(8) 0.0317(7) -0.0247(6) 0.0105(6) -0.0320(7)

loop_
_atom_type_symbol
_atom_type_description
_atom_type_scat_dispersion_real
_atom_type_scat_dispersion_imag
_atom_type_scat_source
C C 0.0033 0.0016 'International Tables Vol C Tables 4.2.6.8 and 6.1.1.4'
H H 0.0000 0.0000 'International Tables Vol C Tables 4.2.6.8 and 6.1.1.4'
B B 0.0013 0.0007 'International Tables Vol C Tables 4.2.6.8 and 6.1.1.4'
F F 0.0171 0.0103 'International Tables Vol C Tables 4.2.6.8 and 6.1.1.4'

loop_
_geom_angle_atom_site_label_1
_geom_angle_atom_site_label_2
_geom_angle_atom_site_label_3
_geom_angle
C5 B1 C4 127.16(15)
C5 B1 C1 125.84(15)
C4 B1 C1 106.94(14)
C2 C1 C14 125.39(16)
C2 C1 B1 103.18(15)
C14 C1 B1 131.42(15)
C1 C2 C3 113.20(15)
C1 C2 C20 138.12(17)
C3 C2 C20 108.54(15)
C4 C3 C2 113.39(15)
C4 C3 C22 137.46(17)
C2 C3 C22 108.98(15)
C3 C4 C23 125.01(16)
C3 C4 B1 103.15(15)
C23 C4 B1 131.79(15)
C10 C5 C6 115.50(15)
C10 C5 B1 121.50(15)
C6 C5 B1 122.98(15)
C7 C6 C5 122.43(16)
C7 C6 C11 116.40(16)
C5 C6 C11 121.17(15)
C8 C7 C6 119.72(18)
C8 C7 H7 120.1
C6 C7 H7 120.1
C9 C8 C7 120.04(18)
C9 C8 C12 119.78(19)
C7 C8 C12 120.18(19)
C8 C9 C10 119.26(17)
C8 C9 H9 120.4
C10 C9 H9 120.4
C9 C10 C5 123.05(16)
C9 C10 C13 116.41(16)
C5 C10 C13 120.54(15)
F2 C11 F3 105.59(16)
F2 C11 F1 107.07(16)
F3 C11 F1 106.41(14)
F2 C11 C6 112.29(15)
F3 C11 C6 112.20(15)
F1 C11 C6 112.79(14)
F9 C13 F8 106.29(15)
F9 C13 F7 106.79(15)
F8 C13 F7 106.12(14)
F9 C13 C10 112.55(15)
F8 C13 C10 112.23(15)
F7 C13 C10 112.38(14)
C19 C14 C15 117.44(17)
C19 C14 C1 122.48(16)
C15 C14 C1 120.08(17)
C16 C15 C14 121.39(19)
C16 C15 H15 119.3
C14 C15 H15 119.3
C17 C16 C15 120.23(19)
C17 C16 H16 119.9
C15 C16 H16 119.9
C16 C17 C18 119.65(18)
C16 C17 H17 120.2
C18 C17 H17 120.2
C17 C18 C19 120.22(19)
C17 C18 H18 119.9
C19 C18 H18 119.9
C18 C19 C14 120.99(18)
C18 C19 H19 119.5
C14 C19 H19 119.5
C2 C20 C21 102.91(15)
C2 C20 H20A 111.2
C21 C20 H20A 111.2
C2 C20 H20B 111.2
C21 C20 H20B 111.2
H20A C20 H20B 109.1
C22 C21 C20 105.47(15)
C22 C21 H21A 110.6
C20 C21 H21A 110.6
C22 C21 H21B 110.6
C20 C21 H21B 110.6
H21A C21 H21B 108.8
C3 C22 C21 102.86(15)
C3 C22 H22A 111.2
C21 C22 H22A 111.2
C3 C22 H22B 111.2
C21 C22 H22B 111.2
H22A C22 H22B 109.1
C28 C23 C24 117.36(16)
C28 C23 C4 122.27(16)
C24 C23 C4 120.34(16)
C25 C24 C23 121.31(17)
C25 C24 H24 119.3
C23 C24 H24 119.3
C24 C25 C26 120.18(18)
C24 C25 H25 119.9
C26 C25 H25 119.9
C27 C26 C25 119.51(17)
C27 C26 H26 120.2
C25 C26 H26 120.2
C26 C27 C28 120.42(17)
C26 C27 H27 119.8
C28 C27 H27 119.8
C27 C28 C23 121.17(17)
C27 C28 H28 119.4
C23 C28 H28 119.4
F22A C12 F23A 114.1(3)
F22A C12 F21A 105.1(3)
F23A C12 F21A 94.5(3)
F21B C12 F22B 117.8(6)
F21B C12 C8 129.9(6)
F22A C12 C8 118.6(4)
F23A C12 C8 112.2(2)
F21A C12 C8 109.0(2)
F22B C12 C8 109.5(3)
F21B C12 F23B 99.7(6)
F22B C12 F23B 79.6(4)
C8 C12 F23B 104.1(3)
C29 B2 C33 126.56(15)
C29 B2 C32 106.78(14)
C33 B2 C32 126.59(15)
C30 C29 C42 125.41(16)
C30 C29 B2 103.42(15)
C42 C29 B2 131.16(15)
C29 C30 C31 113.11(15)
C29 C30 C48 137.95(16)
C31 C30 C48 108.91(14)
C32 C31 C30 113.31(15)
C32 C31 C50 137.85(16)
C30 C31 C50 108.80(14)
C31 C32 C51 125.16(15)
C31 C32 B2 103.18(14)
C51 C32 B2 131.63(15)
C34 C33 C38 115.08(15)
C34 C33 B2 122.81(15)
C38 C33 B2 122.12(15)
C35 C34 C33 122.83(16)
C35 C34 C39 116.44(15)
C33 C34 C39 120.73(15)
C36 C35 C34 119.68(16)
C36 C35 H35 120.2
C34 C35 H35 120.2
C35 C36 C37 119.78(16)
C35 C36 C40 120.50(17)
C37 C36 C40 119.72(17)
C36 C37 C38 119.60(16)
C36 C37 H37 120.2
C38 C37 H37 120.2
C37 C38 C33 123.02(16)
C37 C38 C41 115.74(15)
C33 C38 C41 121.22(15)
F11 C39 F12 106.45(15)
F11 C39 F10 106.29(14)
F12 C39 F10 106.39(14)
F11 C39 C34 112.46(14)
F12 C39 C34 112.53(14)
F10 C39 C34 112.25(14)
F13A C40 F15A 113.1(4)
F14B C40 F13B 107.4(4)
F14B C40 F15B 110.2(4)
F13B C40 F15B 99.3(3)
F13A C40 F14A 107.4(3)
F15A C40 F14A 98.8(3)
F14B C40 C36 116.3(3)
F13A C40 C36 114.8(3)
F15A C40 C36 111.6(2)
F13B C40 C36 110.8(3)
F15B C40 C36 111.6(2)
F14A C40 C36 109.9(2)
F18 C41 F16 107.12(15)
F18 C41 F17 105.93(15)
F16 C41 F17 106.21(14)
F18 C41 C38 112.00(14)
F16 C41 C38 113.08(14)
F17 C41 C38 112.03(15)
C43 C42 C47 117.29(16)
C43 C42 C29 122.31(16)
C47 C42 C29 120.40(16)
C44 C43 C42 120.99(17)
C44 C43 H43 119.5
C42 C43 H43 119.5
C45 C44 C43 120.41(17)
C45 C44 H44 119.8
C43 C44 H44 119.8
C44 C45 C46 119.61(17)
C44 C45 H45 120.2
C46 C45 H45 120.2
C47 C46 C45 120.04(18)
C47 C46 H46 120.0
C45 C46 H46 120.0
C46 C47 C42 121.56(17)
C46 C47 H47 119.2
C42 C47 H47 119.2
C30 C48 C49 103.66(14)
C30 C48 H48A 111.0
C49 C48 H48A 111.0
C30 C48 H48B 111.0
C49 C48 H48B 111.0
H48A C48 H48B 109.0
C48 C49 C50 105.26(14)
C48 C49 H49A 110.7
C50 C49 H49A 110.7
C48 C49 H49B 110.7
C50 C49 H49B 110.7
H49A C49 H49B 108.8
C31 C50 C49 103.62(14)
C31 C50 H50A 111.0
C49 C50 H50A 111.0
C31 C50 H50B 111.0
C49 C50 H50B 111.0
H50A C50 H50B 109.0
C52 C51 C56 117.31(16)
C52 C51 C32 122.38(15)
C56 C51 C32 120.30(15)
C53 C52 C51 121.06(16)
C53 C52 H52 119.5
C51 C52 H52 119.5
C54 C53 C52 120.51(17)
C54 C53 H53 119.7
C52 C53 H53 119.7
C53 C54 C55 119.33(16)
C53 C54 H54 120.3
C55 C54 H54 120.3
C56 C55 C54 120.35(16)
C56 C55 H55 119.8
C54 C55 H55 119.8
C55 C56 C51 121.38(16)
C55 C56 H56 119.3
C51 C56 H56 119.3

loop_
_geom_bond_atom_site_label_1
_geom_bond_atom_site_label_2
_geom_bond_distance
B1 C5 1.591(2)
B1 C4 1.591(3)
B1 C1 1.591(3)
C1 C2 1.352(2)
C1 C14 1.471(2)
C2 C3 1.488(2)
C2 C20 1.503(2)
C3 C4 1.350(2)
C3 C22 1.499(2)
C4 C23 1.469(2)
C5 C10 1.401(2)
C5 C6 1.402(2)
C6 C7 1.386(3)
C6 C11 1.497(2)
C7 C8 1.384(3)
C7 H7 0.9500
C8 C9 1.381(3)
C8 C12 1.487(3)
C9 C10 1.385(3)
C9 H9 0.9500
C10 C13 1.493(2)
C11 F2 1.326(2)
C11 F3 1.336(2)
C11 F1 1.336(2)
C13 F9 1.332(2)
C13 F8 1.336(2)
C13 F7 1.346(2)
C14 C19 1.398(3)
C14 C15 1.404(3)
C15 C16 1.383(3)
C15 H15 0.9500
C16 C17 1.379(3)
C16 H16 0.9500
C17 C18 1.387(3)
C17 H17 0.9500
C18 C19 1.390(3)
C18 H18 0.9500
C19 H19 0.9500
C20 C21 1.543(3)
C20 H20A 0.9900
C20 H20B 0.9900
C21 C22 1.539(3)
C21 H21A 0.9900
C21 H21B 0.9900
C22 H22A 0.9900
C22 H22B 0.9900
C23 C28 1.398(3)
C23 C24 1.404(2)
C24 C25 1.382(3)
C24 H24 0.9500
C25 C26 1.387(3)
C25 H25 0.9500
C26 C27 1.381(3)
C26 H26 0.9500
C27 C28 1.386(3)
C27 H27 0.9500
C28 H28 0.9500
C12 F21B 1.037(8)
C12 F22A 1.181(5)
C12 F23A 1.352(4)
C12 F21A 1.441(4)
C12 F22B 1.447(7)
C12 F23B 1.626(6)
B2 C29 1.589(2)
B2 C33 1.591(2)
B2 C32 1.591(2)
C29 C30 1.354(2)
C29 C42 1.471(2)
C30 C31 1.485(2)
C30 C48 1.500(2)
C31 C32 1.355(2)
C31 C50 1.501(2)
C32 C51 1.469(2)
C33 C34 1.403(2)
C33 C38 1.406(2)
C34 C35 1.390(2)
C34 C39 1.499(2)
C35 C36 1.383(3)
C35 H35 0.9500
C36 C37 1.383(3)
C36 C40 1.499(3)
C37 C38 1.386(2)
C37 H37 0.9500
C38 C41 1.497(2)
C39 F11 1.332(2)
C39 F12 1.332(2)
C39 F10 1.342(2)
C40 F14B 1.214(5)
C40 F13A 1.260(5)
C40 F15A 1.329(4)
C40 F13B 1.346(5)
C40 F15B 1.360(4)
C40 F14A 1.390(4)
C41 F18 1.334(2)
C41 F16 1.336(2)
C41 F17 1.338(2)
C42 C43 1.401(2)
C42 C47 1.405(3)
C43 C44 1.387(3)
C43 H43 0.9500
C44 C45 1.382(3)
C44 H44 0.9500
C45 C46 1.386(3)
C45 H45 0.9500
C46 C47 1.379(3)
C46 H46 0.9500
C47 H47 0.9500
C48 C49 1.544(2)
C48 H48A 0.9900
C48 H48B 0.9900
C49 C50 1.546(2)
C49 H49A 0.9900
C49 H49B 0.9900
C50 H50A 0.9900
C50 H50B 0.9900
C51 C52 1.403(2)
C51 C56 1.405(2)
C52 C53 1.388(3)
C52 H52 0.9500
C53 C54 1.386(3)
C53 H53 0.9500
C54 C55 1.387(3)
C54 H54 0.9500
C55 C56 1.382(3)
C55 H55 0.9500
C56 H56 0.9500

loop_
_geom_torsion_atom_site_label_1
_geom_torsion_atom_site_label_2
_geom_torsion_atom_site_label_3
_geom_torsion_atom_site_label_4
_geom_torsion
C5 B1 C1 C2 -173.75(16)
C4 B1 C1 C2 3.69(18)
C5 B1 C1 C14 5.6(3)
C4 B1 C1 C14 -176.97(17)
C14 C1 C2 C3 177.88(16)
B1 C1 C2 C3 -2.72(19)
C14 C1 C2 C20 -7.0(3)
B1 C1 C2 C20 172.4(2)
C1 C2 C3 C4 0.6(2)
C20 C2 C3 C4 -175.91(15)
C1 C2 C3 C22 176.82(15)
C20 C2 C3 C22 0.28(19)
C2 C3 C4 C23 179.55(15)
C22 C3 C4 C23 4.9(3)
C2 C3 C4 B1 1.83(19)
C22 C3 C4 B1 -172.8(2)
C5 B1 C4 C3 174.05(17)
C1 B1 C4 C3 -3.34(18)
C5 B1 C4 C23 -3.4(3)
C1 B1 C4 C23 179.17(17)
C4 B1 C5 C10 92.2(2)
C1 B1 C5 C10 -90.9(2)
C4 B1 C5 C6 -88.9(2)
C1 B1 C5 C6 88.0(2)
C10 C5 C6 C7 -0.4(3)
B1 C5 C6 C7 -179.37(17)
C10 C5 C6 C11 178.95(16)
B1 C5 C6 C11 0.0(3)
C5 C6 C7 C8 0.3(3)
C11 C6 C7 C8 -179.1(2)
C6 C7 C8 C9 0.3(4)
C6 C7 C8 C12 180.0(3)
C7 C8 C9 C10 -0.8(4)
C12 C8 C9 C10 179.6(3)
C8 C9 C10 C5 0.6(3)
C8 C9 C10 C13 -179.1(2)
C6 C5 C10 C9 0.0(3)
B1 C5 C10 C9 178.94(17)
C6 C5 C10 C13 179.70(16)
B1 C5 C10 C13 -1.3(3)
C7 C6 C11 F2 67.8(2)
C5 C6 C11 F2 -111.66(19)
C7 C6 C11 F3 -51.0(2)
C5 C6 C11 F3 129.59(17)
C7 C6 C11 F1 -171.15(17)
C5 C6 C11 F1 9.4(2)
C9 C10 C13 F9 61.2(2)
C5 C10 C13 F9 -118.54(18)
C9 C10 C13 F8 -58.7(2)
C5 C10 C13 F8 121.60(18)
C9 C10 C13 F7 -178.20(17)
C5 C10 C13 F7 2.1(2)
C2 C1 C14 C19 156.03(18)
B1 C1 C14 C19 -23.2(3)
C2 C1 C14 C15 -23.2(3)
B1 C1 C14 C15 157.61(18)
C19 C14 C15 C16 -2.9(3)
C1 C14 C15 C16 176.36(17)
C14 C15 C16 C17 0.8(3)
C15 C16 C17 C18 1.4(3)
C16 C17 C18 C19 -1.4(3)
C17 C18 C19 C14 -0.8(3)
C15 C14 C19 C18 2.9(3)
C1 C14 C19 C18 -176.32(17)
C1 C2 C20 C21 -155.5(2)
C3 C2 C20 C21 19.71(19)
C2 C20 C21 C22 -32.19(19)
C4 C3 C22 C21 154.6(2)
C2 C3 C22 C21 -20.20(19)
C20 C21 C22 C3 32.32(19)
C3 C4 C23 C28 -150.98(18)
B1 C4 C23 C28 26.0(3)
C3 C4 C23 C24 27.3(3)
B1 C4 C23 C24 -155.71(18)
C28 C23 C24 C25 2.2(3)
C4 C23 C24 C25 -176.18(17)
C23 C24 C25 C26 -0.4(3)
C24 C25 C26 C27 -1.1(3)
C25 C26 C27 C28 0.8(3)
C26 C27 C28 C23 1.0(3)
C24 C23 C28 C27 -2.4(3)
C4 C23 C28 C27 175.90(16)
C9 C8 C12 F21B -118.8(8)
C7 C8 C12 F21B 61.5(9)
C9 C8 C12 F22A 68.7(5)
C7 C8 C12 F22A -110.9(4)
C9 C8 C12 F23A -154.8(3)
C7 C8 C12 F23A 25.6(5)
C9 C8 C12 F21A -51.4(4)
C7 C8 C12 F21A 128.9(3)
C9 C8 C12 F22B 41.4(5)
C7 C8 C12 F22B -138.3(4)
C9 C8 C12 F23B 125.2(3)
C7 C8 C12 F23B -54.5(4)
C33 B2 C29 C30 172.92(16)
C32 B2 C29 C30 -4.34(18)
C33 B2 C29 C42 -6.3(3)
C32 B2 C29 C42 176.42(17)
C42 C29 C30 C31 -178.01(15)
B2 C29 C30 C31 2.70(19)
C42 C29 C30 C48 4.6(3)
B2 C29 C30 C48 -174.6(2)
C29 C30 C31 C32 0.2(2)
C48 C30 C31 C32 178.34(15)
C29 C30 C31 C50 -178.03(15)
C48 C30 C31 C50 0.09(19)
C30 C31 C32 C51 179.04(15)
C50 C31 C32 C51 -3.4(3)
C30 C31 C32 B2 -3.00(19)
C50 C31 C32 B2 174.5(2)
C29 B2 C32 C31 4.45(18)
C33 B2 C32 C31 -172.81(16)
C29 B2 C32 C51 -177.79(16)
C33 B2 C32 C51 5.0(3)
C29 B2 C33 C34 92.5(2)
C32 B2 C33 C34 -90.8(2)
C29 B2 C33 C38 -87.7(2)
C32 B2 C33 C38 89.0(2)
C38 C33 C34 C35 -0.4(2)
B2 C33 C34 C35 179.37(16)
C38 C33 C34 C39 179.28(15)
B2 C33 C34 C39 -0.9(2)
C33 C34 C35 C36 -0.5(3)
C39 C34 C35 C36 179.73(17)
C34 C35 C36 C37 1.0(3)
C34 C35 C36 C40 -179.00(19)
C35 C36 C37 C38 -0.4(3)
C40 C36 C37 C38 179.57(19)
C36 C37 C38 C33 -0.6(3)
C36 C37 C38 C41 177.97(17)
C34 C33 C38 C37 1.0(2)
B2 C33 C38 C37 -178.78(16)
C34 C33 C38 C41 -177.50(15)
B2 C33 C38 C41 2.7(2)
C35 C34 C39 F11 -64.1(2)
C33 C34 C39 F11 116.14(18)
C35 C34 C39 F12 56.1(2)
C33 C34 C39 F12 -123.64(17)
C35 C34 C39 F10 176.07(15)
C33 C34 C39 F10 -3.7(2)
C35 C36 C40 F14B -77.5(4)
C37 C36 C40 F14B 102.5(4)
C35 C36 C40 F13A 73.6(4)
C37 C36 C40 F13A -106.4(3)
C35 C36 C40 F15A -156.1(3)
C37 C36 C40 F15A 23.9(4)
C35 C36 C40 F13B 45.4(4)
C37 C36 C40 F13B -134.5(3)
C35 C36 C40 F15B 155.1(3)
C37 C36 C40 F15B -24.9(4)
C35 C36 C40 F14A -47.6(3)
C37 C36 C40 F14A 132.4(3)
C37 C38 C41 F18 -66.7(2)
C33 C38 C41 F18 111.96(18)
C37 C38 C41 F16 172.18(15)
C33 C38 C41 F16 -9.2(2)
C37 C38 C41 F17 52.2(2)
C33 C38 C41 F17 -129.17(16)
C30 C29 C42 C43 -156.90(18)
B2 C29 C42 C43 22.2(3)
C30 C29 C42 C47 23.8(3)
B2 C29 C42 C47 -157.11(18)
C47 C42 C43 C44 -2.7(3)
C29 C42 C43 C44 177.93(17)
C42 C43 C44 C45 0.3(3)
C43 C44 C45 C46 2.3(3)
C44 C45 C46 C47 -2.3(3)
C45 C46 C47 C42 -0.2(3)
C43 C42 C47 C46 2.7(3)
C29 C42 C47 C46 -177.99(17)
C29 C30 C48 C49 158.6(2)
C31 C30 C48 C49 -18.82(18)
C30 C48 C49 C50 30.09(18)
C32 C31 C50 C49 -159.0(2)
C30 C31 C50 C49 18.65(18)
C48 C49 C50 C31 -30.03(18)
C31 C32 C51 C52 154.95(17)
B2 C32 C51 C52 -22.4(3)
C31 C32 C51 C56 -24.1(3)
B2 C32 C51 C56 158.59(17)
C56 C51 C52 C53 2.5(3)
C32 C51 C52 C53 -176.54(16)
C51 C52 C53 C54 -0.9(3)
C52 C53 C54 C55 -1.1(3)
C53 C54 C55 C56 1.4(3)
C54 C55 C56 C51 0.4(3)
C52 C51 C56 C55 -2.3(2)
C32 C51 C56 C55 176.80(16)
